data_4070173
loop_
_publ_author_name
'Brendler, Erica'
'W\"achtler, Erik'
'Wagler, J\"org'

_publ_section_title
;
 Hypercoordinate Silacycloalkanes: Step-by-Step Tuning of N\\rightarrow Si
 Interactions&#x00A7;
;
_journal_issue 18
_journal_name_full Organometallics
_journal_page_first 5459
_journal_paper_doi 10.1021/om900636e
_journal_volume 28
_journal_year 2009
_chemical_formula_moiety 'C23 H22 N2 O2 Si'
_chemical_formula_sum 'C23 H22 N2 O2 Si'
_chemical_formula_weight 386.52
_chemical_name_systematic
; 
 1,1-bis[kappa-O-(8-oxyquinolinato)]silacyclohexane 
;
_space_group_IT_number 14
_symmetry_cell_setting monoclinic
_symmetry_space_group_name_Hall '-P 2ybc'
_symmetry_space_group_name_H-M 'P 1 21/c 1'
_atom_sites_solution_hydrogens geom
_atom_sites_solution_primary direct
_atom_sites_solution_secondary difmap
_audit_creation_method SHELXL-97
_cell_angle_alpha 90.00
_cell_angle_beta 90.275(6)
_cell_angle_gamma 90.00
_cell_formula_units_Z 4
_cell_length_a 16.861(3)
_cell_length_b 15.362(3)
_cell_length_c 7.5845(13)
_cell_measurement_reflns_used 9963
_cell_measurement_temperature 296(2)
_cell_measurement_theta_max 24.96
_cell_measurement_theta_min 2.65
_cell_volume 1964.5(6)
_computing_cell_refinement 'Bruker SMART'
_computing_data_collection 'Bruker SMART'
_computing_data_reduction 'Bruker SAINT'
_computing_molecular_graphics 'ORTEP32 (Farugia)'
_computing_publication_material 'Ciftab (Sheldrick)'
_computing_structure_refinement 'SHELXL-97 (Sheldrick, 1997)'
_computing_structure_solution 'SHELXS-97 (Sheldrick, 1990)'
_diffrn_ambient_temperature 296(2)
_diffrn_measured_fraction_theta_full 0.990
_diffrn_measured_fraction_theta_max 0.990
_diffrn_measurement_device_type 'CCD area detector'
_diffrn_measurement_method 'phi and omega scans'
_diffrn_radiation_monochromator graphite
_diffrn_radiation_source 'fine-focus sealed tube'
_diffrn_radiation_type MoK\a
_diffrn_radiation_wavelength 0.71073
_diffrn_reflns_av_R_equivalents 0.0310
_diffrn_reflns_av_sigmaI/netI 0.0237
_diffrn_reflns_limit_h_max 20
_diffrn_reflns_limit_h_min -18
_diffrn_reflns_limit_k_max 18
_diffrn_reflns_limit_k_min -18
_diffrn_reflns_limit_l_max 8
_diffrn_reflns_limit_l_min -9
_diffrn_reflns_number 26423
_diffrn_reflns_theta_full 25.00
_diffrn_reflns_theta_max 25.00
_diffrn_reflns_theta_min 1.33
_exptl_absorpt_coefficient_mu 0.141
_exptl_absorpt_correction_T_max 0.9589
_exptl_absorpt_correction_T_min 0.8966
_exptl_absorpt_correction_type multi-scan
_exptl_absorpt_process_details SADABS
_exptl_crystal_colour colorless
_exptl_crystal_density_diffrn 1.307
_exptl_crystal_density_method 'not measured'
_exptl_crystal_description piece
_exptl_crystal_F_000 816
_exptl_crystal_size_max 0.55
_exptl_crystal_size_mid 0.40
_exptl_crystal_size_min 0.30
_refine_diff_density_max 0.160
_refine_diff_density_min -0.263
_refine_diff_density_rms 0.038
_refine_ls_extinction_method none
_refine_ls_goodness_of_fit_ref 1.127
_refine_ls_hydrogen_treatment constr
_refine_ls_matrix_type full
_refine_ls_number_parameters 254
_refine_ls_number_reflns 3422
_refine_ls_number_restraints 0
_refine_ls_restrained_S_all 1.127
_refine_ls_R_factor_all 0.0608
_refine_ls_R_factor_gt 0.0443
_refine_ls_shift/su_max 0.000
_refine_ls_shift/su_mean 0.000
_refine_ls_structure_factor_coef Fsqd
_refine_ls_weighting_details 'calc w=1/[\s^2^(Fo^2^)+(0.0339P)^2^+1.0338P] where P=(Fo^2^+2Fc^2^)/3'
_refine_ls_weighting_scheme calc
_refine_ls_wR_factor_gt 0.0991
_refine_ls_wR_factor_ref 0.1052
_reflns_number_gt 2826
_reflns_number_total 3422
_reflns_threshold_expression >2sigma(I)
_cod_data_source_file om900636e_si_001.cif
_cod_data_source_block compd34
_cod_original_sg_symbol_Hall -P2ybc
_cod_original_sg_symbol_H-M P21/c
_cod_database_code 4070173

loop_
_symmetry_equiv_pos_as_xyz
'x, y, z'
'-x, y+1/2, -z+1/2'
'-x, -y, -z'
'x, -y-1/2, z-1/2'

loop_
_atom_site_label
_atom_site_type_symbol
_atom_site_fract_x
_atom_site_fract_y
_atom_site_fract_z
_atom_site_U_iso_or_equiv
_atom_site_adp_type
_atom_site_occupancy
_atom_site_symmetry_multiplicity
_atom_site_calc_flag
_atom_site_refinement_flags
Si1 Si 0.25249(5) 0.55385(5) 0.14634(11) 0.0431(2) Uani 1 1 d .
O1 O 0.22481(11) 0.52431(12) 0.3488(3) 0.0487(5) Uani 1 1 d .
O2 O 0.34940(12) 0.56602(15) 0.1820(3) 0.0581(6) Uani 1 1 d .
N1 N 0.09714(15) 0.43202(17) 0.4557(4) 0.0529(7) Uani 1 1 d .
N2 N 0.32183(15) 0.61497(16) -0.1582(4) 0.0524(6) Uani 1 1 d .
C1 C 0.03655(19) 0.3865(2) 0.5113(5) 0.0606(9) Uani 1 1 d .
H1 H -0.0141 0.4080 0.4897 0.073 Uiso 1 1 calc R
C2 C 0.0436(2) 0.3072(2) 0.6017(5) 0.0640(10) Uani 1 1 d .
H2 H -0.0014 0.2773 0.6378 0.077 Uiso 1 1 calc R
C3 C 0.1164(2) 0.2747(2) 0.6359(5) 0.0612(9) Uani 1 1 d .
H3 H 0.1217 0.2218 0.6944 0.073 Uiso 1 1 calc R
C4 C 0.18366(19) 0.32039(19) 0.5835(4) 0.0471(8) Uani 1 1 d .
C5 C 0.2619(2) 0.2920(2) 0.6162(4) 0.0589(9) Uani 1 1 d .
H5 H 0.2705 0.2402 0.6767 0.071 Uiso 1 1 calc R
C6 C 0.3242(2) 0.3390(2) 0.5609(5) 0.0597(9) Uani 1 1 d .
H6 H 0.3754 0.3195 0.5835 0.072 Uiso 1 1 calc R
C7 C 0.31267(19) 0.4172(2) 0.4696(4) 0.0527(8) Uani 1 1 d .
H7 H 0.3565 0.4490 0.4327 0.063 Uiso 1 1 calc R
C8 C 0.23830(17) 0.44753(18) 0.4338(4) 0.0421(7) Uani 1 1 d .
C9 C 0.17134(16) 0.40005(18) 0.4913(4) 0.0402(7) Uani 1 1 d .
C10 C 0.3083(2) 0.6389(2) -0.3232(5) 0.0655(9) Uani 1 1 d .
H10 H 0.2567 0.6360 -0.3668 0.079 Uiso 1 1 calc R
C11 C 0.3679(3) 0.6682(2) -0.4338(5) 0.0725(11) Uani 1 1 d .
H11 H 0.3562 0.6853 -0.5486 0.087 Uiso 1 1 calc R
C12 C 0.4436(3) 0.6716(2) -0.3718(5) 0.0686(11) Uani 1 1 d .
H12 H 0.4837 0.6917 -0.4451 0.082 Uiso 1 1 calc R
C13 C 0.46261(19) 0.64515(18) -0.1972(4) 0.0507(8) Uani 1 1 d .
C14 C 0.5389(2) 0.6447(2) -0.1218(5) 0.0625(10) Uani 1 1 d .
H14 H 0.5821 0.6626 -0.1885 0.075 Uiso 1 1 calc R
C15 C 0.55032(19) 0.6183(2) 0.0476(6) 0.0626(10) Uani 1 1 d .
H15 H 0.6012 0.6178 0.0953 0.075 Uiso 1 1 calc R
C16 C 0.48604(17) 0.5918(2) 0.1508(5) 0.0528(8) Uani 1 1 d .
H16 H 0.4944 0.5741 0.2667 0.063 Uiso 1 1 calc R
C17 C 0.41105(16) 0.59175(18) 0.0812(4) 0.0440(7) Uani 1 1 d .
C18 C 0.39752(18) 0.61783(17) -0.0957(4) 0.0436(7) Uani 1 1 d .
C19 C 0.22150(18) 0.4647(2) -0.0026(5) 0.0552(8) Uani 1 1 d .
H19A H 0.2480 0.4709 -0.1152 0.066 Uiso 1 1 calc R
H19B H 0.2368 0.4092 0.0480 0.066 Uiso 1 1 calc R
C20 C 0.1319(2) 0.4669(3) -0.0305(6) 0.0785(12) Uani 1 1 d .
H20A H 0.1181 0.4254 -0.1221 0.094 Uiso 1 1 calc R
H20B H 0.1064 0.4482 0.0773 0.094 Uiso 1 1 calc R
C21 C 0.1002(2) 0.5532(4) -0.0804(6) 0.0972(16) Uani 1 1 d .
H21A H 0.0452 0.5465 -0.1162 0.117 Uiso 1 1 calc R
H21B H 0.1294 0.5745 -0.1814 0.117 Uiso 1 1 calc R
C22 C 0.1047(2) 0.6203(3) 0.0647(7) 0.1013(17) Uani 1 1 d .
H22A H 0.0800 0.5962 0.1692 0.122 Uiso 1 1 calc R
H22B H 0.0738 0.6706 0.0290 0.122 Uiso 1 1 calc R
C23 C 0.1905(2) 0.6519(2) 0.1155(5) 0.0706(11) Uani 1 1 d .
H23A H 0.1891 0.6857 0.2234 0.085 Uiso 1 1 calc R
H23B H 0.2120 0.6881 0.0225 0.085 Uiso 1 1 calc R

loop_
_atom_site_aniso_label
_atom_site_aniso_U_11
_atom_site_aniso_U_22
_atom_site_aniso_U_33
_atom_site_aniso_U_23
_atom_site_aniso_U_13
_atom_site_aniso_U_12
Si1 0.0399(4) 0.0387(4) 0.0508(4) 0.0021(4) 0.0003(5) -0.0024(3)
O1 0.0495(11) 0.0426(11) 0.0542(12) 0.0043(10) 0.0110(10) -0.0008(8)
O2 0.0452(12) 0.0802(16) 0.0490(13) 0.0090(12) 0.0015(10) -0.0172(11)
N1 0.0452(15) 0.0576(16) 0.0560(17) 0.0030(13) 0.0068(13) -0.0023(13)
N2 0.0538(16) 0.0495(14) 0.0538(17) -0.0015(13) 0.0003(14) -0.0074(12)
C1 0.0424(18) 0.075(2) 0.065(2) -0.002(2) 0.0039(17) -0.0078(16)
C2 0.068(2) 0.060(2) 0.065(2) -0.0086(19) 0.0179(18) -0.0225(18)
C3 0.084(3) 0.0433(18) 0.057(2) 0.0003(17) 0.013(2) -0.0070(16)
C4 0.065(2) 0.0400(16) 0.0365(17) -0.0033(13) 0.0071(15) 0.0000(15)
C5 0.079(2) 0.0474(17) 0.0506(19) 0.0049(15) -0.0024(19) 0.0184(18)
C6 0.053(2) 0.068(2) 0.058(2) 0.0015(19) -0.0039(17) 0.0181(17)
C7 0.0444(18) 0.061(2) 0.053(2) 0.0017(16) 0.0074(15) 0.0020(15)
C8 0.0451(18) 0.0391(14) 0.0423(15) -0.0031(13) 0.0024(14) 0.0013(13)
C9 0.0434(17) 0.0418(16) 0.0354(15) -0.0055(12) 0.0038(13) 0.0004(13)
C10 0.077(2) 0.055(2) 0.065(2) -0.0013(18) -0.008(2) -0.0060(18)
C11 0.113(3) 0.051(2) 0.054(2) 0.0007(18) 0.006(2) -0.014(2)
C12 0.099(3) 0.0486(19) 0.058(2) -0.0052(18) 0.031(2) -0.0196(19)
C13 0.061(2) 0.0305(15) 0.061(2) -0.0125(14) 0.0208(17) -0.0100(14)
C14 0.056(2) 0.0526(19) 0.080(3) -0.019(2) 0.027(2) -0.0152(15)
C15 0.0398(18) 0.059(2) 0.089(3) -0.023(2) 0.0075(18) -0.0055(15)
C16 0.0442(17) 0.0532(18) 0.061(2) -0.0080(18) -0.0002(16) -0.0023(14)
C17 0.0367(16) 0.0401(16) 0.0554(19) -0.0091(14) 0.0068(14) -0.0078(12)
C18 0.0511(18) 0.0297(14) 0.0503(19) -0.0059(13) 0.0097(15) -0.0054(13)
C19 0.059(2) 0.0473(18) 0.059(2) 0.0009(15) 0.0043(16) -0.0087(14)
C20 0.058(2) 0.111(4) 0.067(3) -0.011(2) 0.0002(19) -0.027(2)
C21 0.047(2) 0.162(5) 0.083(3) 0.031(3) -0.013(2) -0.005(3)
C22 0.068(3) 0.128(4) 0.108(4) 0.035(3) 0.018(3) 0.056(3)
C23 0.085(3) 0.0494(19) 0.077(3) 0.0111(19) 0.027(2) 0.0192(18)

loop_
_atom_type_symbol
_atom_type_description
_atom_type_scat_dispersion_real
_atom_type_scat_dispersion_imag
_atom_type_scat_source
C C 0.0033 0.0016 'International Tables Vol C Tables 4.2.6.8 and 6.1.1.4'
H H 0.0000 0.0000 'International Tables Vol C Tables 4.2.6.8 and 6.1.1.4'
N N 0.0061 0.0033 'International Tables Vol C Tables 4.2.6.8 and 6.1.1.4'
O O 0.0106 0.0060 'International Tables Vol C Tables 4.2.6.8 and 6.1.1.4'
Si Si 0.0817 0.0704 'International Tables Vol C Tables 4.2.6.8 and 6.1.1.4'

loop_
_geom_angle_atom_site_label_1
_geom_angle_atom_site_label_2
_geom_angle_atom_site_label_3
_geom_angle
O2 Si1 O1 99.19(11)
O2 Si1 C23 118.88(15)
O1 Si1 C23 100.23(14)
O2 Si1 C19 117.16(13)
O1 Si1 C19 106.34(14)
C23 Si1 C19 111.61(18)
C8 O1 Si1 128.58(18)
C17 O2 Si1 134.2(2)
C1 N1 C9 117.3(3)
C10 N2 C18 118.5(3)
N1 C1 C2 123.8(3)
N1 C1 H1 118.1
C2 C1 H1 118.1
C3 C2 C1 119.4(3)
C3 C2 H2 120.3
C1 C2 H2 120.3
C2 C3 C4 119.9(3)
C2 C3 H3 120.0
C4 C3 H3 120.0
C3 C4 C5 123.7(3)
C3 C4 C9 117.2(3)
C5 C4 C9 119.1(3)
C6 C5 C4 120.7(3)
C6 C5 H5 119.7
C4 C5 H5 119.7
C5 C6 C7 120.6(3)
C5 C6 H6 119.7
C7 C6 H6 119.7
C8 C7 C6 121.1(3)
C8 C7 H7 119.4
C6 C7 H7 119.4
O1 C8 C7 122.8(3)
O1 C8 C9 117.4(3)
C7 C8 C9 119.8(3)
N1 C9 C8 118.9(3)
N1 C9 C4 122.4(3)
C8 C9 C4 118.7(3)
N2 C10 C11 122.7(4)
N2 C10 H10 118.6
C11 C10 H10 118.6
C12 C11 C10 119.0(4)
C12 C11 H11 120.5
C10 C11 H11 120.5
C11 C12 C13 121.3(3)
C11 C12 H12 119.4
C13 C12 H12 119.4
C14 C13 C18 119.4(3)
C14 C13 C12 125.7(3)
C18 C13 C12 114.9(3)
C15 C14 C13 120.7(3)
C15 C14 H14 119.6
C13 C14 H14 119.6
C14 C15 C16 120.6(3)
C14 C15 H15 119.7
C16 C15 H15 119.7
C17 C16 C15 120.1(4)
C17 C16 H16 120.0
C15 C16 H16 120.0
O2 C17 C16 119.6(3)
O2 C17 C18 119.8(3)
C16 C17 C18 120.6(3)
N2 C18 C13 123.5(3)
N2 C18 C17 117.8(3)
C13 C18 C17 118.6(3)
C20 C19 Si1 110.2(2)
C20 C19 H19A 109.6
Si1 C19 H19A 109.6
C20 C19 H19B 109.6
Si1 C19 H19B 109.6
H19A C19 H19B 108.1
C21 C20 C19 114.3(3)
C21 C20 H20A 108.7
C19 C20 H20A 108.7
C21 C20 H20B 108.7
C19 C20 H20B 108.7
H20A C20 H20B 107.6
C20 C21 C22 114.2(4)
C20 C21 H21A 108.7
C22 C21 H21A 108.7
C20 C21 H21B 108.7
C22 C21 H21B 108.7
H21A C21 H21B 107.6
C21 C22 C23 115.6(3)
C21 C22 H22A 108.4
C23 C22 H22A 108.4
C21 C22 H22B 108.4
C23 C22 H22B 108.4
H22A C22 H22B 107.4
C22 C23 Si1 107.4(3)
C22 C23 H23A 110.2
Si1 C23 H23A 110.2
C22 C23 H23B 110.2
Si1 C23 H23B 110.2
H23A C23 H23B 108.5

loop_
_geom_bond_atom_site_label_1
_geom_bond_atom_site_label_2
_geom_bond_distance
Si1 O2 1.666(2)
Si1 O1 1.670(2)
Si1 C23 1.848(3)
Si1 C19 1.849(3)
O1 C8 1.363(3)
O2 C17 1.352(3)
N1 C1 1.310(4)
N1 C9 1.370(4)
N2 C10 1.323(4)
N2 C18 1.360(4)
C1 C2 1.403(5)
C1 H1 0.9300
C2 C3 1.349(5)
C2 H2 0.9300
C3 C4 1.393(4)
C3 H3 0.9300
C4 C5 1.410(4)
C4 C9 1.424(4)
C5 C6 1.343(5)
C5 H5 0.9300
C6 C7 1.399(5)
C6 H6 0.9300
C7 C8 1.364(4)
C7 H7 0.9300
C8 C9 1.415(4)
C10 C11 1.387(5)
C10 H10 0.9300
C11 C12 1.359(6)
C11 H11 0.9300
C12 C13 1.421(5)
C12 H12 0.9300
C13 C14 1.406(5)
C13 C18 1.407(4)
C14 C15 1.360(6)
C14 H14 0.9300
C15 C16 1.400(4)
C15 H15 0.9300
C16 C17 1.368(4)
C16 H16 0.9300
C17 C18 1.418(4)
C19 C20 1.525(5)
C19 H19A 0.9700
C19 H19B 0.9700
C20 C21 1.478(6)
C20 H20A 0.9700
C20 H20B 0.9700
C21 C22 1.509(7)
C21 H21A 0.9700
C21 H21B 0.9700
C22 C23 1.572(6)
C22 H22A 0.9700
C22 H22B 0.9700
C23 H23A 0.9700
C23 H23B 0.9700

loop_
_geom_torsion_atom_site_label_1
_geom_torsion_atom_site_label_2
_geom_torsion_atom_site_label_3
_geom_torsion_atom_site_label_4
_geom_torsion
O2 Si1 O1 C8 -71.8(2)
C23 Si1 O1 C8 166.4(3)
C19 Si1 O1 C8 50.1(3)
O1 Si1 O2 C17 -177.5(3)
C23 Si1 O2 C17 -70.4(3)
C19 Si1 O2 C17 68.7(3)
C9 N1 C1 C2 -1.1(5)
N1 C1 C2 C3 0.4(5)
C1 C2 C3 C4 0.8(5)
C2 C3 C4 C5 178.9(3)
C2 C3 C4 C9 -1.3(5)
C3 C4 C5 C6 179.5(3)
C9 C4 C5 C6 -0.3(4)
C4 C5 C6 C7 0.0(5)
C5 C6 C7 C8 -0.3(5)
Si1 O1 C8 C7 60.6(4)
Si1 O1 C8 C9 -121.6(2)
C6 C7 C8 O1 178.5(3)
C6 C7 C8 C9 0.7(5)
C1 N1 C9 C8 -179.8(3)
C1 N1 C9 C4 0.5(4)
O1 C8 C9 N1 1.5(4)
C7 C8 C9 N1 179.3(3)
O1 C8 C9 C4 -178.8(2)
C7 C8 C9 C4 -1.0(4)
C3 C4 C9 N1 0.6(4)
C5 C4 C9 N1 -179.6(3)
C3 C4 C9 C8 -179.1(3)
C5 C4 C9 C8 0.7(4)
C18 N2 C10 C11 -1.2(5)
N2 C10 C11 C12 0.8(5)
C10 C11 C12 C13 0.5(5)
C11 C12 C13 C14 178.8(3)
C11 C12 C13 C18 -1.4(5)
C18 C13 C14 C15 -0.1(5)
C12 C13 C14 C15 179.7(3)
C13 C14 C15 C16 -0.6(5)
C14 C15 C16 C17 0.4(5)
Si1 O2 C17 C16 -177.7(2)
Si1 O2 C17 C18 1.8(4)
C15 C16 C17 O2 180.0(3)
C15 C16 C17 C18 0.4(5)
C10 N2 C18 C13 0.1(4)
C10 N2 C18 C17 -179.9(3)
C14 C13 C18 N2 -179.1(3)
C12 C13 C18 N2 1.1(4)
C14 C13 C18 C17 0.9(4)
C12 C13 C18 C17 -178.9(3)
O2 C17 C18 N2 -0.7(4)
C16 C17 C18 N2 178.9(3)
O2 C17 C18 C13 179.4(3)
C16 C17 C18 C13 -1.1(4)
O2 Si1 C19 C20 -176.0(2)
O1 Si1 C19 C20 74.2(3)
C23 Si1 C19 C20 -34.1(3)
Si1 C19 C20 C21 50.0(4)
C19 C20 C21 C22 -68.7(5)
C20 C21 C22 C23 69.0(5)
C21 C22 C23 Si1 -48.8(5)
O2 Si1 C23 C22 174.0(3)
O1 Si1 C23 C22 -79.4(3)
C19 Si1 C23 C22 32.9(3)
